data_1527345
loop_
_publ_author_name
'Ellinger, F.H.'
'Zachariasen, W.H.'

_publ_section_title
;
 The crystal structure of K Pu O2 C O3, N H4 Pu O2 C O3 and R B Am O2 C O3
;
_journal_name_full 'Journal of Physical Chemistry'
_journal_page_first 405
_journal_page_last 408
_journal_volume 58
_journal_year 1954
_chemical_formula_sum 'C Am O5 Rb'
_chemical_name_systematic 'Rb Am O2 C O3'
_space_group_IT_number 194
_symmetry_space_group_name_Hall '-P 6c 2c'
_symmetry_space_group_name_H-M 'P 63/m m c'
_cell_angle_alpha 90
_cell_angle_beta 90
_cell_angle_gamma 120
_cell_formula_units_Z 2
_cell_length_a 5.12
_cell_length_b 5.12
_cell_length_c 10.46
_cell_volume 237.466
_citation_journal_id_ASTM JPCHAX
_cod_data_source_file Ellinger_JPCHAX_1954_1610.cif
_cod_data_source_block C1Am1O5Rb1
_cod_original_cell_volume 237.4664
_cod_original_formula_sum 'C1 Am1 O5 Rb1'
_cod_database_code 1527345

loop_
_symmetry_equiv_pos_as_xyz
x,y,z
x-y,x,z+1/2
-y,x-y,z
-x,-y,z+1/2
-x+y,-x,z
y,-x+y,z+1/2
-y,-x,-z+1/2
x-y,-y,-z
x,x-y,-z+1/2
y,x,-z
-x+y,y,-z+1/2
-x,-x+y,-z
-x,-y,-z
-x+y,-x,-z-1/2
y,-x+y,-z
x,y,-z-1/2
x-y,x,-z
-y,x-y,-z-1/2
y,x,z-1/2
-x+y,y,z
-x,-x+y,z-1/2
-y,-x,z
x-y,-y,z-1/2
x,x-y,z

loop_
_atom_site_label
_atom_site_type_symbol
_atom_site_fract_x
_atom_site_fract_y
_atom_site_fract_z
_atom_site_occupancy
_atom_site_U_iso_or_equiv
Rb1 Rb+1 0 0 0 1 0.0
O2 O-2 0.3333 0.6667 0.435 1 0.0
Am1 Am+5 0.3333 0.6667 0.25 1 0.0
O1 O-2 0.811 0.622 0.25 1 0.0
C1 C+4 0.6667 0.3333 0.25 1 0.0
